data_2018665
loop_
_publ_author_name
'Boer\'e, Ren\'e T.'
'Taghavikish, Mona'

_publ_section_title
;
 Bis(<i>tert</i>-butyldimethylsilyl)(2,6-diisopropylphenyl)phosphane: the
 first structure of an organophosphane with two
 <i>tert</i>-butyldimethylsilyl (TBDMS) substituents
;
_journal_coeditor_code SK3445
_journal_issue 10
_journal_name_full 'Acta Crystallographica Section C'
_journal_page_first o381
_journal_page_last o382
_journal_paper_doi 10.1107/S0108270112035949
_journal_volume 68
_journal_year 2012
_chemical_formula_iupac 'C24 H47 P Si2'
_chemical_formula_moiety 'C24 H47 P Si2'
_chemical_formula_sum 'C24 H47 P Si2'
_chemical_formula_weight 422.77
_chemical_melting_point 330
_chemical_name_systematic
;
Bis(<i>tert</i>-butyldimethylsilyl)(2,6-diisopropylphenyl)phosphane
;
_space_group_IT_number 2
_symmetry_cell_setting triclinic
_symmetry_space_group_name_Hall '-P 1'
_symmetry_space_group_name_H-M 'P -1'
_atom_sites_solution_hydrogens geom
_atom_sites_solution_primary direct
_atom_sites_solution_secondary difmap
_audit_creation_method SHELXL97
_cell_angle_alpha 80.084(2)
_cell_angle_beta 88.989(2)
_cell_angle_gamma 88.943(2)
_cell_formula_units_Z 2
_cell_length_a 10.432(3)
_cell_length_b 11.237(3)
_cell_length_c 11.885(3)
_cell_measurement_reflns_used 9974
_cell_measurement_temperature 173(2)
_cell_measurement_theta_max 27.49
_cell_measurement_theta_min 2.30
_cell_volume 1372.0(6)
_computing_cell_refinement 'SAINT-Plus (Bruker, 2008)'
_computing_data_collection 'APEX2 (Bruker, 2008)'
_computing_data_reduction 'SAINT-Plus (Bruker, 2008)'
_computing_molecular_graphics 'Mercury (Macrae <i>et al.</i>, 2008)'
_computing_publication_material 'publCIF (Westrip, 2010)'
_computing_structure_refinement 'SHELXTL (Sheldrick, 2008)'
_computing_structure_solution 'SHELXS97 (Sheldrick, 2008)'
_diffrn_ambient_temperature 173(2)
_diffrn_measured_fraction_theta_full 0.998
_diffrn_measured_fraction_theta_max 0.987
_diffrn_measurement_device_type 'Bruker APEXII CCD area-detector'
_diffrn_measurement_method '\f and \w'
_diffrn_radiation_monochromator graphite
_diffrn_radiation_type MoK\a
_diffrn_radiation_wavelength 0.71073
_diffrn_reflns_av_R_equivalents 0.0129
_diffrn_reflns_av_sigmaI/netI 0.0156
_diffrn_reflns_limit_h_max 13
_diffrn_reflns_limit_h_min -13
_diffrn_reflns_limit_k_max 14
_diffrn_reflns_limit_k_min -14
_diffrn_reflns_limit_l_max 15
_diffrn_reflns_limit_l_min -15
_diffrn_reflns_number 16018
_diffrn_reflns_theta_full 25.25
_diffrn_reflns_theta_max 27.49
_diffrn_reflns_theta_min 1.74
_exptl_absorpt_coefficient_mu 0.195
_exptl_absorpt_correction_T_max 0.7456
_exptl_absorpt_correction_T_min 0.7082
_exptl_absorpt_correction_type multi-scan
_exptl_absorpt_process_details '(SADABS; Bruker, 2008)'
_exptl_crystal_colour colourless
_exptl_crystal_density_diffrn 1.023
_exptl_crystal_description block
_exptl_crystal_F_000 468
_exptl_crystal_size_max 0.487
_exptl_crystal_size_mid 0.319
_exptl_crystal_size_min 0.242
_refine_diff_density_max 0.330
_refine_diff_density_min -0.199
_refine_ls_goodness_of_fit_ref 1.044
_refine_ls_hydrogen_treatment constr
_refine_ls_matrix_type full
_refine_ls_number_parameters 258
_refine_ls_number_reflns 6218
_refine_ls_number_restraints 0
_refine_ls_restrained_S_all 1.044
_refine_ls_R_factor_all 0.0352
_refine_ls_R_factor_gt 0.0307
_refine_ls_shift/su_max 0.001
_refine_ls_shift/su_mean 0.000
_refine_ls_structure_factor_coef Fsqd
_refine_ls_weighting_details 'calc w = 1/[\s^2^(Fo^2^)+(0.0450P)^2^+0.3449P] where P=(Fo^2^+2Fc^2^)/3'
_refine_ls_weighting_scheme calc
_refine_ls_wR_factor_gt 0.0852
_refine_ls_wR_factor_ref 0.0888
_reflns_number_gt 5511
_reflns_number_total 6218
_reflns_threshold_expression I>2\s(I)
_cod_data_source_file sk3445.cif
_cod_data_source_block I
_cod_database_code 2018665
_cod_database_fobs_code 2018665

loop_
_symmetry_equiv_pos_as_xyz
'x, y, z'
'-x, -y, -z'

loop_
_atom_site_type_symbol
_atom_site_label
_atom_site_fract_x
_atom_site_fract_y
_atom_site_fract_z
_atom_site_U_iso_or_equiv
_atom_site_adp_type
_atom_site_calc_flag
_atom_site_refinement_flags
_atom_site_occupancy
_atom_site_symmetry_multiplicity
P P1 0.31838(3) 0.70473(2) 0.30839(2) 0.02343(8) Uani d . 1 1
Si Si1 0.21935(3) 0.68723(3) 0.48103(3) 0.03059(9) Uani d . 1 1
Si Si2 0.19876(3) 0.64740(3) 0.17054(3) 0.02741(9) Uani d . 1 1
C C1 0.36898(10) 0.86155(10) 0.24881(9) 0.0246(2) Uani d . 1 1
C C2 0.50223(11) 0.87712(10) 0.22579(10) 0.0288(2) Uani d . 1 1
C C3 0.60280(11) 0.77692(11) 0.25732(11) 0.0336(3) Uani d . 1 1
H H3 0.5597 0.7080 0.3073 0.040 Uiso calc R 1 1
C C4 0.71306(14) 0.81667(14) 0.32510(15) 0.0500(4) Uani d . 1 1
H H4A 0.7711 0.7478 0.3493 0.075 Uiso calc R 1 1
H H4B 0.6784 0.8462 0.3925 0.075 Uiso calc R 1 1
H H4C 0.7603 0.8814 0.2768 0.075 Uiso calc R 1 1
C C5 0.65361(15) 0.73079(15) 0.15145(14) 0.0529(4) Uani d . 1 1
H H5A 0.6963 0.7965 0.1004 0.079 Uiso calc R 1 1
H H5B 0.5821 0.7018 0.1116 0.079 Uiso calc R 1 1
H H5C 0.7151 0.6644 0.1743 0.079 Uiso calc R 1 1
C C6 0.54632(13) 0.98873(12) 0.17013(12) 0.0387(3) Uani d . 1 1
H H6 0.6353 0.9986 0.1534 0.046 Uiso calc R 1 1
C C7 0.46296(14) 1.08497(12) 0.13894(12) 0.0433(3) Uani d . 1 1
H H7 0.4941 1.1601 0.1001 0.052 Uiso calc R 1 1
C C8 0.33437(13) 1.07138(11) 0.16454(12) 0.0383(3) Uani d . 1 1
H H8 0.2779 1.1387 0.1446 0.046 Uiso calc R 1 1
C C9 0.28435(11) 0.96182(10) 0.21885(10) 0.0296(2) Uani d . 1 1
C C10 0.14061(12) 0.95863(11) 0.24407(11) 0.0353(3) Uani d . 1 1
H H10 0.1185 0.8747 0.2813 0.042 Uiso calc R 1 1
C C11 0.10247(16) 1.04456(14) 0.32630(15) 0.0522(4) Uani d . 1 1
H H11A 0.1572 1.0287 0.3935 0.078 Uiso calc R 1 1
H H11B 0.0127 1.0317 0.3502 0.078 Uiso calc R 1 1
H H11C 0.1131 1.1283 0.2878 0.078 Uiso calc R 1 1
C C12 0.06085(15) 0.99134(16) 0.13565(15) 0.0552(4) Uani d . 1 1
H H12A 0.0804 1.0738 0.0981 0.083 Uiso calc R 1 1
H H12B -0.0306 0.9863 0.1560 0.083 Uiso calc R 1 1
H H12C 0.0817 0.9348 0.0835 0.083 Uiso calc R 1 1
C C13 0.05423(13) 0.75282(14) 0.49213(12) 0.0438(3) Uani d . 1 1
H H13A -0.0003 0.7283 0.4341 0.066 Uiso calc R 1 1
H H13B 0.0586 0.8412 0.4799 0.066 Uiso calc R 1 1
H H13C 0.0179 0.7233 0.5682 0.066 Uiso calc R 1 1
C C14 0.20319(18) 0.52051(13) 0.52999(13) 0.0530(4) Uani d . 1 1
H H14A 0.1745 0.5050 0.6101 0.079 Uiso calc R 1 1
H H14B 0.2864 0.4803 0.5227 0.079 Uiso calc R 1 1
H H14C 0.1402 0.4890 0.4828 0.079 Uiso calc R 1 1
C C15 0.33081(14) 0.74735(14) 0.58242(11) 0.0448(3) Uani d . 1 1
C C16 0.2743(2) 0.7195(2) 0.70417(13) 0.0727(6) Uani d . 1 1
H H16A 0.2686 0.6318 0.7282 0.109 Uiso calc R 1 1
H H16B 0.1884 0.7562 0.7055 0.109 Uiso calc R 1 1
H H16C 0.3297 0.7527 0.7565 0.109 Uiso calc R 1 1
C C17 0.46314(18) 0.6870(2) 0.58157(16) 0.0769(6) Uani d . 1 1
H H17A 0.5186 0.7177 0.6355 0.115 Uiso calc R 1 1
H H17B 0.5009 0.7051 0.5046 0.115 Uiso calc R 1 1
H H17C 0.4549 0.5993 0.6041 0.115 Uiso calc R 1 1
C C18 0.3459(2) 0.88479(17) 0.55046(16) 0.0696(5) Uani d . 1 1
H H18A 0.2622 0.9247 0.5553 0.104 Uiso calc R 1 1
H H18B 0.3802 0.9049 0.4723 0.104 Uiso calc R 1 1
H H18C 0.4050 0.9125 0.6034 0.104 Uiso calc R 1 1
C C19 0.24653(15) 0.74435(14) 0.03199(11) 0.0449(3) Uani d . 1 1
H H19A 0.1814 0.7396 -0.0254 0.067 Uiso calc R 1 1
H H19B 0.3293 0.7158 0.0058 0.067 Uiso calc R 1 1
H H19C 0.2538 0.8283 0.0432 0.067 Uiso calc R 1 1
C C20 0.02092(12) 0.65450(14) 0.19423(13) 0.0430(3) Uani d . 1 1
H H20A -0.0051 0.7371 0.2016 0.065 Uiso calc R 1 1
H H20B -0.0025 0.5991 0.2643 0.065 Uiso calc R 1 1
H H20C -0.0226 0.6310 0.1292 0.065 Uiso calc R 1 1
C C21 0.24529(13) 0.48471(12) 0.15967(12) 0.0381(3) Uani d . 1 1
C C22 0.1663(2) 0.44403(17) 0.06560(17) 0.0691(5) Uani d . 1 1
H H22A 0.1954 0.3633 0.0547 0.104 Uiso calc R 1 1
H H22B 0.1778 0.5011 -0.0060 0.104 Uiso calc R 1 1
H H22C 0.0755 0.4417 0.0880 0.104 Uiso calc R 1 1
C C23 0.38752(15) 0.47457(15) 0.12971(15) 0.0538(4) Uani d . 1 1
H H23A 0.4388 0.5015 0.1887 0.081 Uiso calc R 1 1
H H23B 0.4054 0.5254 0.0557 0.081 Uiso calc R 1 1
H H23C 0.4097 0.3903 0.1255 0.081 Uiso calc R 1 1
C C24 0.21907(17) 0.39973(13) 0.27232(15) 0.0535(4) Uani d . 1 1
H H24A 0.2449 0.3172 0.2647 0.080 Uiso calc R 1 1
H H24B 0.1273 0.4021 0.2912 0.080 Uiso calc R 1 1
H H24C 0.2682 0.4254 0.3332 0.080 Uiso calc R 1 1

loop_
_atom_site_aniso_label
_atom_site_aniso_U_11
_atom_site_aniso_U_22
_atom_site_aniso_U_33
_atom_site_aniso_U_12
_atom_site_aniso_U_13
_atom_site_aniso_U_23
P1 0.02309(14) 0.02461(14) 0.02256(14) -0.00225(10) 0.00176(10) -0.00397(10)
Si1 0.03540(18) 0.03276(17) 0.02373(16) -0.00538(13) 0.00525(13) -0.00523(12)
Si2 0.02483(15) 0.03361(17) 0.02542(16) -0.00200(12) 0.00153(12) -0.00970(12)
C1 0.0275(5) 0.0246(5) 0.0220(5) -0.0027(4) 0.0006(4) -0.0044(4)
C2 0.0281(5) 0.0309(6) 0.0274(5) -0.0037(4) 0.0018(4) -0.0048(4)
C3 0.0231(5) 0.0357(6) 0.0412(7) -0.0019(5) 0.0015(5) -0.0048(5)
C4 0.0338(7) 0.0510(8) 0.0646(10) -0.0021(6) -0.0125(7) -0.0069(7)
C5 0.0428(8) 0.0603(10) 0.0575(9) 0.0104(7) 0.0062(7) -0.0174(8)
C6 0.0332(6) 0.0385(7) 0.0426(7) -0.0103(5) 0.0059(5) -0.0011(5)
C7 0.0487(8) 0.0313(6) 0.0462(8) -0.0104(6) 0.0045(6) 0.0040(5)
C8 0.0443(7) 0.0272(6) 0.0411(7) 0.0020(5) -0.0013(6) 0.0003(5)
C9 0.0320(6) 0.0295(6) 0.0272(6) -0.0003(5) -0.0004(4) -0.0047(4)
C10 0.0304(6) 0.0317(6) 0.0423(7) 0.0054(5) 0.0012(5) -0.0029(5)
C11 0.0511(9) 0.0414(8) 0.0646(10) 0.0080(6) 0.0159(7) -0.0133(7)
C12 0.0405(8) 0.0584(10) 0.0625(10) 0.0079(7) -0.0129(7) 0.0016(8)
C13 0.0373(7) 0.0549(8) 0.0403(7) -0.0052(6) 0.0140(6) -0.0124(6)
C14 0.0736(11) 0.0383(7) 0.0439(8) -0.0106(7) 0.0202(7) 0.0007(6)
C15 0.0493(8) 0.0598(9) 0.0269(6) -0.0066(7) -0.0031(6) -0.0108(6)
C16 0.0905(14) 0.1034(15) 0.0277(8) -0.0224(12) 0.0031(8) -0.0192(9)
C17 0.0578(11) 0.1255(19) 0.0515(10) 0.0109(11) -0.0231(8) -0.0263(11)
C18 0.0967(15) 0.0670(11) 0.0504(10) -0.0316(10) -0.0149(9) -0.0204(8)
C19 0.0547(8) 0.0533(8) 0.0263(6) -0.0039(7) 0.0014(6) -0.0049(6)
C20 0.0260(6) 0.0561(8) 0.0524(8) -0.0029(6) -0.0012(5) -0.0245(7)
C21 0.0398(7) 0.0382(7) 0.0410(7) -0.0008(5) 0.0006(5) -0.0197(6)
C22 0.0797(13) 0.0630(11) 0.0774(13) 0.0094(9) -0.0254(10) -0.0466(10)
C23 0.0493(9) 0.0527(9) 0.0619(10) 0.0122(7) 0.0129(7) -0.0192(8)
C24 0.0638(10) 0.0330(7) 0.0641(10) -0.0058(7) 0.0105(8) -0.0102(7)

loop_
_atom_type_symbol
_atom_type_description
_atom_type_scat_dispersion_real
_atom_type_scat_dispersion_imag
_atom_type_scat_source
C C 0.0033 0.0016 'International Tables Vol C Tables 4.2.6.8 and 6.1.1.4'
H H 0.0000 0.0000 'International Tables Vol C Tables 4.2.6.8 and 6.1.1.4'
Si Si 0.0817 0.0704 'International Tables Vol C Tables 4.2.6.8 and 6.1.1.4'
P P 0.1023 0.0942 'International Tables Vol C Tables 4.2.6.8 and 6.1.1.4'

loop_
_exptl_crystal_face_index_h
_exptl_crystal_face_index_k
_exptl_crystal_face_index_l
_exptl_crystal_face_perp_dist
1.00 1.00 0.00 0.1320
-1.00 -1.00 0.00 0.1580
0.00 -1.00 0.00 0.1720
0.00 1.00 0.00 0.1630
-1.00 -1.00 -1.00 0.1160
1.00 1.00 1.00 0.1210
1.00 0.00 1.00 0.1500
-1.00 0.00 -1.00 0.1650
0.00 1.00 1.00 0.1560
-1.00 1.00 -1.00 0.2070
1.00 -1.00 1.00 0.1710
0.00 0.00 1.00 0.1390
-1.00 1.00 1.00 0.2170
0.00 -1.00 1.00 0.1380
-1.00 0.00 1.00 0.1980
-1.00 -1.00 1.00 0.1630
0.00 -1.00 -1.00 0.2240
0.00 1.00 -1.00 0.1550
1.00 0.00 -1.00 0.1670

loop_
_geom_angle_atom_site_label_1
_geom_angle_atom_site_label_2
_geom_angle_atom_site_label_3
_geom_angle
C1 P1 Si1 113.81(4)
C1 P1 Si2 105.10(4)
Si1 P1 Si2 114.44(2)
C13 Si1 C14 105.60(7)
C13 Si1 C15 109.98(7)
C14 Si1 C15 108.24(8)
C13 Si1 P1 119.57(5)
C14 Si1 P1 104.70(5)
C15 Si1 P1 108.15(5)
C20 Si2 C19 110.85(7)
C20 Si2 C21 107.97(6)
C19 Si2 C21 107.31(7)
C20 Si2 P1 115.36(5)
C19 Si2 P1 106.98(5)
C21 Si2 P1 108.06(4)
C9 C1 C2 118.94(10)
C9 C1 P1 124.98(9)
C2 C1 P1 115.95(8)
C6 C2 C1 119.51(11)
C6 C2 C3 116.85(11)
C1 C2 C3 123.64(10)
C5 C3 C2 111.09(11)
C5 C3 C4 110.79(12)
C2 C3 C4 112.24(11)
C5 C3 H3 107.5
C2 C3 H3 107.5
C4 C3 H3 107.5
C3 C4 H4A 109.5
C3 C4 H4B 109.5
H4A C4 H4B 109.5
C3 C4 H4C 109.5
H4A C4 H4C 109.5
H4B C4 H4C 109.5
C3 C5 H5A 109.5
C3 C5 H5B 109.5
H5A C5 H5B 109.5
C3 C5 H5C 109.5
H5A C5 H5C 109.5
H5B C5 H5C 109.5
C7 C6 C2 121.13(12)
C7 C6 H6 119.4
C2 C6 H6 119.4
C8 C7 C6 119.52(12)
C8 C7 H7 120.2
C6 C7 H7 120.2
C7 C8 C9 122.02(12)
C7 C8 H8 119.0
C9 C8 H8 119.0
C8 C9 C1 118.83(11)
C8 C9 C10 117.08(11)
C1 C9 C10 124.08(10)
C9 C10 C11 111.23(11)
C9 C10 C12 112.53(11)
C11 C10 C12 108.60(12)
C9 C10 H10 108.1
C11 C10 H10 108.1
C12 C10 H10 108.1
C10 C11 H11A 109.5
C10 C11 H11B 109.5
H11A C11 H11B 109.5
C10 C11 H11C 109.5
H11A C11 H11C 109.5
H11B C11 H11C 109.5
C10 C12 H12A 109.5
C10 C12 H12B 109.5
H12A C12 H12B 109.5
C10 C12 H12C 109.5
H12A C12 H12C 109.5
H12B C12 H12C 109.5
Si1 C13 H13A 109.5
Si1 C13 H13B 109.5
H13A C13 H13B 109.5
Si1 C13 H13C 109.5
H13A C13 H13C 109.5
H13B C13 H13C 109.5
Si1 C14 H14A 109.5
Si1 C14 H14B 109.5
H14A C14 H14B 109.5
Si1 C14 H14C 109.5
H14A C14 H14C 109.5
H14B C14 H14C 109.5
C17 C15 C18 108.82(16)
C17 C15 C16 108.64(14)
C18 C15 C16 108.04(14)
C17 C15 Si1 110.64(11)
C18 C15 Si1 111.60(10)
C16 C15 Si1 109.01(11)
C15 C16 H16A 109.5
C15 C16 H16B 109.5
H16A C16 H16B 109.5
C15 C16 H16C 109.5
H16A C16 H16C 109.5
H16B C16 H16C 109.5
C15 C17 H17A 109.5
C15 C17 H17B 109.5
H17A C17 H17B 109.5
C15 C17 H17C 109.5
H17A C17 H17C 109.5
H17B C17 H17C 109.5
C15 C18 H18A 109.5
C15 C18 H18B 109.5
H18A C18 H18B 109.5
C15 C18 H18C 109.5
H18A C18 H18C 109.5
H18B C18 H18C 109.5
Si2 C19 H19A 109.5
Si2 C19 H19B 109.5
H19A C19 H19B 109.5
Si2 C19 H19C 109.5
H19A C19 H19C 109.5
H19B C19 H19C 109.5
Si2 C20 H20A 109.5
Si2 C20 H20B 109.5
H20A C20 H20B 109.5
Si2 C20 H20C 109.5
H20A C20 H20C 109.5
H20B C20 H20C 109.5
C23 C21 C24 108.24(13)
C23 C21 C22 108.82(13)
C24 C21 C22 108.73(13)
C23 C21 Si2 110.75(10)
C24 C21 Si2 111.16(9)
C22 C21 Si2 109.09(10)
C21 C22 H22A 109.5
C21 C22 H22B 109.5
H22A C22 H22B 109.5
C21 C22 H22C 109.5
H22A C22 H22C 109.5
H22B C22 H22C 109.5
C21 C23 H23A 109.5
C21 C23 H23B 109.5
H23A C23 H23B 109.5
C21 C23 H23C 109.5
H23A C23 H23C 109.5
H23B C23 H23C 109.5
C21 C24 H24A 109.5
C21 C24 H24B 109.5
H24A C24 H24B 109.5
C21 C24 H24C 109.5
H24A C24 H24C 109.5
H24B C24 H24C 109.5

loop_
_geom_bond_atom_site_label_1
_geom_bond_atom_site_label_2
_geom_bond_distance
P1 C1 1.8646(12)
P1 Si1 2.2605(6)
P1 Si2 2.2631(5)
Si1 C13 1.8725(15)
Si1 C14 1.8734(15)
Si1 C15 1.9024(14)
Si2 C20 1.8738(14)
Si2 C19 1.8761(14)
Si2 C21 1.9080(14)
C1 C9 1.4185(16)
C1 C2 1.4201(16)
C2 C6 1.3953(17)
C2 C3 1.5277(17)
C3 C5 1.524(2)
C3 C4 1.5320(18)
C3 H3 1.0000
C4 H4A 0.9800
C4 H4B 0.9800
C4 H4C 0.9800
C5 H5A 0.9800
C5 H5B 0.9800
C5 H5C 0.9800
C6 C7 1.379(2)
C6 H6 0.9500
C7 C8 1.376(2)
C7 H7 0.9500
C8 C9 1.3938(17)
C8 H8 0.9500
C9 C10 1.5238(17)
C10 C11 1.5307(19)
C10 C12 1.533(2)
C10 H10 1.0000
C11 H11A 0.9800
C11 H11B 0.9800
C11 H11C 0.9800
C12 H12A 0.9800
C12 H12B 0.9800
C12 H12C 0.9800
C13 H13A 0.9800
C13 H13B 0.9800
C13 H13C 0.9800
C14 H14A 0.9800
C14 H14B 0.9800
C14 H14C 0.9800
C15 C17 1.528(2)
C15 C18 1.536(2)
C15 C16 1.536(2)
C16 H16A 0.9800
C16 H16B 0.9800
C16 H16C 0.9800
C17 H17A 0.9800
C17 H17B 0.9800
C17 H17C 0.9800
C18 H18A 0.9800
C18 H18B 0.9800
C18 H18C 0.9800
C19 H19A 0.9800
C19 H19B 0.9800
C19 H19C 0.9800
C20 H20A 0.9800
C20 H20B 0.9800
C20 H20C 0.9800
C21 C23 1.527(2)
C21 C24 1.528(2)
C21 C22 1.536(2)
C22 H22A 0.9800
C22 H22B 0.9800
C22 H22C 0.9800
C23 H23A 0.9800
C23 H23B 0.9800
C23 H23C 0.9800
C24 H24A 0.9800
C24 H24B 0.9800
C24 H24C 0.9800

loop_
_geom_torsion_atom_site_label_1
_geom_torsion_atom_site_label_2
_geom_torsion_atom_site_label_3
_geom_torsion_atom_site_label_4
_geom_torsion
C1 P1 Si1 C13 70.76(7)
Si2 P1 Si1 C13 -50.12(6)
C1 P1 Si1 C14 -171.31(7)
Si2 P1 Si1 C14 67.81(6)
C1 P1 Si1 C15 -56.07(7)
Si2 P1 Si1 C15 -176.94(5)
C1 P1 Si2 C20 -101.47(7)
Si1 P1 Si2 C20 24.11(6)
C1 P1 Si2 C19 22.35(6)
Si1 P1 Si2 C19 147.93(5)
C1 P1 Si2 C21 137.61(6)
Si1 P1 Si2 C21 -96.80(5)
Si1 P1 C1 C9 -63.61(10)
Si2 P1 C1 C9 62.36(10)
Si1 P1 C1 C2 120.66(8)
Si2 P1 C1 C2 -113.36(8)
C9 C1 C2 C6 -2.67(17)
P1 C1 C2 C6 173.33(9)
C9 C1 C2 C3 178.15(11)
P1 C1 C2 C3 -5.86(15)
C6 C2 C3 C5 -71.89(15)
C1 C2 C3 C5 107.31(14)
C6 C2 C3 C4 52.76(16)
C1 C2 C3 C4 -128.04(13)
C1 C2 C6 C7 1.2(2)
C3 C2 C6 C7 -179.54(12)
C2 C6 C7 C8 1.0(2)
C6 C7 C8 C9 -1.7(2)
C7 C8 C9 C1 0.2(2)
C7 C8 C9 C10 179.18(13)
C2 C1 C9 C8 1.98(17)
P1 C1 C9 C8 -173.63(9)
C2 C1 C9 C10 -176.94(11)
P1 C1 C9 C10 7.45(16)
C8 C9 C10 C11 -62.57(15)
C1 C9 C10 C11 116.37(13)
C8 C9 C10 C12 59.54(16)
C1 C9 C10 C12 -121.53(13)
C13 Si1 C15 C17 175.41(12)
C14 Si1 C15 C17 60.51(14)
P1 Si1 C15 C17 -52.40(13)
C13 Si1 C15 C18 -63.26(14)
C14 Si1 C15 C18 -178.16(12)
P1 Si1 C15 C18 68.93(13)
C13 Si1 C15 C16 56.00(14)
C14 Si1 C15 C16 -58.90(14)
P1 Si1 C15 C16 -171.81(12)
C20 Si2 C21 C23 174.95(10)
C19 Si2 C21 C23 55.41(12)
P1 Si2 C21 C23 -59.64(11)
C20 Si2 C21 C24 -64.68(12)
C19 Si2 C21 C24 175.78(10)
P1 Si2 C21 C24 60.73(11)
C20 Si2 C21 C22 55.21(13)
C19 Si2 C21 C22 -64.33(13)
P1 Si2 C21 C22 -179.38(11)

loop_
_cod_related_entry_id
_cod_related_entry_database
_cod_related_entry_code
1 ChemSpider 30654400
